data_7709633
loop_
_publ_author_name
'Icsel, Ceyda'
'Yilmaz, Veysel T.'
'Ayg\"un, Muhittin'
'Erkisa, merve'
'Ulukaya, Engin'

_publ_section_title
;
 Novel 5-fluorouracil complexes of Zn(II) with pyridine-based ligands as
 potential anticancer agents
;
_journal_name_full 'Dalton Transactions'
_journal_paper_doi 10.1039/D1DT04070G
_journal_year 2022
_chemical_formula_moiety 'C20 H12 F2 N6 O4 Zn'
_chemical_formula_sum 'C20 H12 F2 N6 O4 Zn'
_chemical_formula_weight 503.73
_space_group_crystal_system triclinic
_space_group_IT_number 2
_space_group_name_Hall '-P 1'
_space_group_name_H-M_alt 'P -1'
_atom_sites_solution_hydrogens geom
_atom_sites_solution_primary dual
_audit_creation_date 2022-02-04
_audit_creation_method
;
Olex2 1.3-alpha
(compiled 2020.09.11 svn.r3730fd0d for OlexSys, GUI svn.r6159)
;
_audit_update_record
;
2022-02-05 deposited with the CCDC.	2022-02-28 downloaded from the CCDC.
;
_cell_angle_alpha 81.183(19)
_cell_angle_beta 73.210(19)
_cell_angle_gamma 67.59(2)
_cell_formula_units_Z 2
_cell_length_a 8.9142(19)
_cell_length_b 8.956(2)
_cell_length_c 13.328(3)
_cell_measurement_reflns_used 779
_cell_measurement_temperature 228(2)
_cell_measurement_theta_max 23.3170
_cell_measurement_theta_min 3.3340
_cell_volume 940.6(4)
_computing_cell_refinement 'CrysAlisPro 1.171.41.93a (Rigaku OD, 2020)'
_computing_data_collection 'CrysAlisPro 1.171.41.93a (Rigaku OD, 2020)'
_computing_data_reduction 'CrysAlisPro 1.171.41.93a (Rigaku OD, 2020)'
_computing_molecular_graphics 'Olex2 1.3-alpha (Dolomanov et al., 2009)'
_computing_publication_material 'Olex2 1.3-alpha (Dolomanov et al., 2009)'
_computing_structure_refinement 'SHELXL 2018/3 (Sheldrick, 2015)'
_computing_structure_solution 'SHELXT 2018/2 (Sheldrick, 2018)'
_diffrn_ambient_environment N~2~
_diffrn_ambient_temperature 228(60)
_diffrn_detector 'CCD plate'
_diffrn_detector_area_resol_mean 8.0667
_diffrn_detector_type Eos
_diffrn_measured_fraction_theta_full 0.993
_diffrn_measured_fraction_theta_max 0.993
_diffrn_measurement_details
;
List of Runs (angles in degrees, time in seconds):

  # Type    Start    End  Width  t~exp~   \w     \q     \k     \f   Frames
#--------------------------------------------------------------------------
  1  \w    -81.00  -1.00   1.00   55.84    --  -16.23 -57.00-120.00   80
  2  \w    -25.00  21.00   1.00   55.84    --  -16.23 -99.00 150.00   46
  3  \w    -35.00  50.00   1.00   55.84    --  -16.23  77.00  90.00   85
  4  \w    -85.00  10.00   1.00   55.84    --  -16.23 -19.00 -60.00   95

There is no relevant diffraction at 50 degree in 2 theta,
the required minimum resolution has not been reached.
;
_diffrn_measurement_device 'four-circle diffractometer'
_diffrn_measurement_device_type 'Xcalibur, Eos'
_diffrn_measurement_method '\w scans'
_diffrn_orient_matrix_type 'CrysAlisPro convention (1999,Acta A55,543-557)'
_diffrn_orient_matrix_UB_11 0.0809619000
_diffrn_orient_matrix_UB_12 -0.0208989000
_diffrn_orient_matrix_UB_13 -0.0350445000
_diffrn_orient_matrix_UB_21 0.0322900000
_diffrn_orient_matrix_UB_22 -0.0621285000
_diffrn_orient_matrix_UB_23 0.0363619000
_diffrn_orient_matrix_UB_31 -0.0177229000
_diffrn_orient_matrix_UB_32 -0.0553208000
_diffrn_orient_matrix_UB_33 -0.0233908000
_diffrn_radiation_monochromator graphite
_diffrn_radiation_probe x-ray
_diffrn_radiation_type 'Mo K\a'
_diffrn_radiation_wavelength 0.71073
_diffrn_reflns_av_R_equivalents 0.0669
_diffrn_reflns_av_unetI/netI 0.1586
_diffrn_reflns_Laue_measured_fraction_full 0.993
_diffrn_reflns_Laue_measured_fraction_max 0.993
_diffrn_reflns_limit_h_max 10
_diffrn_reflns_limit_h_min -10
_diffrn_reflns_limit_k_max 10
_diffrn_reflns_limit_k_min -10
_diffrn_reflns_limit_l_max 15
_diffrn_reflns_limit_l_min -11
_diffrn_reflns_number 5757
_diffrn_reflns_point_group_measured_fraction_full 0.993
_diffrn_reflns_point_group_measured_fraction_max 0.993
_diffrn_reflns_theta_full 25.026
_diffrn_reflns_theta_max 25.026
_diffrn_reflns_theta_min 2.848
_diffrn_source 'fine-focus sealed X-ray tube'
_diffrn_source_type 'Enhance (Mo) X-ray Source'
_exptl_absorpt_coefficient_mu 1.371
_exptl_absorpt_correction_T_max 0.935
_exptl_absorpt_correction_T_min 0.890
_exptl_absorpt_correction_type analytical
_exptl_absorpt_process_details
;
CrysAlisPro 1.171.41.93a (Rigaku Oxford Diffraction, 2020)
Analytical numeric absorption correction using a multifaceted crystal
model based on expressions derived by R.C. Clark & J.S. Reid.
(Clark, R. C. & Reid, J. S. (1995). Acta Cryst. A51, 887-897)
Empirical absorption correction using spherical harmonics,
implemented in SCALE3 ABSPACK scaling algorithm.
;
_exptl_crystal_colour colourless
_exptl_crystal_colour_primary colourless
_exptl_crystal_density_diffrn 1.779
_exptl_crystal_description prism
_exptl_crystal_F_000 508
_exptl_crystal_size_max 0.14
_exptl_crystal_size_mid 0.11
_exptl_crystal_size_min 0.06
_refine_diff_density_max 0.457
_refine_diff_density_min -0.530
_refine_diff_density_rms 0.095
_refine_ls_extinction_method none
_refine_ls_goodness_of_fit_ref 1.009
_refine_ls_hydrogen_treatment constr
_refine_ls_matrix_type full
_refine_ls_number_parameters 298
_refine_ls_number_reflns 3319
_refine_ls_number_restraints 0
_refine_ls_restrained_S_all 1.009
_refine_ls_R_factor_all 0.1502
_refine_ls_R_factor_gt 0.0738
_refine_ls_shift/su_max 0.000
_refine_ls_shift/su_mean 0.000
_refine_ls_structure_factor_coef Fsqd
_refine_ls_weighting_details 'w=1/[\s^2^(Fo^2^)+(0.0305P)^2^] where P=(Fo^2^+2Fc^2^)/3'
_refine_ls_weighting_scheme calc
_refine_ls_wR_factor_gt 0.1082
_refine_ls_wR_factor_ref 0.1357
_reflns_Friedel_coverage 0.000
_reflns_number_gt 1834
_reflns_number_total 3319
_reflns_threshold_expression 'I > 2\s(I)'
_cod_data_source_file d1dt04070g2.cif
_cod_data_source_block Compound_II
_cod_database_code 7709633
_shelx_shelxl_version_number 2018/3
_chemical_oxdiff_formula 'C20 H12 F2 N6 O4 Zn'
_shelx_space_group_comment
;
The symmetry employed for this shelxl refinement is uniquely defined
by the following loop, which should always be used as a source of
symmetry information in preference to the above space-group names.
They are only intended as comments.
;
_shelx_estimated_absorpt_t_max 0.922
_shelx_estimated_absorpt_t_min 0.831
_reflns_odcompleteness_completeness 99.28
_reflns_odcompleteness_iscentric 1
_reflns_odcompleteness_theta 24.97
_olex2_refinement_description
;
1. Fixed Uiso
 At 1.2 times of:
  All C(H) groups, All N(H) groups
2.a Aromatic/amide H refined with riding coordinates:
 N4(H4), N6(H6), C1(H1), C2(H2), C3(H3), C5(H5), C6(H6A), C8(H8), C9(H9),
 C10(H10), C14(H14), C18(H18)
;
_olex2_submission_special_instructions 'No special instructions were received'
_oxdiff_exptl_absorpt_empirical_details
;
Empirical correction (ABSPACK) includes:
- Absorption correction using spherical harmonics
- Frame scaling
;
_oxdiff_exptl_absorpt_empirical_full_max 2.932
_oxdiff_exptl_absorpt_empirical_full_min 0.827

loop_
_space_group_symop_operation_xyz
'x, y, z'
'-x, -y, -z'

loop_
_atom_site_label
_atom_site_type_symbol
_atom_site_fract_x
_atom_site_fract_y
_atom_site_fract_z
_atom_site_U_iso_or_equiv
_atom_site_adp_type
_atom_site_occupancy
_atom_site_site_symmetry_order
_atom_site_calc_flag
_atom_site_refinement_flags_posn
_atom_site_refinement_flags_adp
_atom_site_refinement_flags_occupancy
_atom_site_disorder_assembly
_atom_site_disorder_group
Zn1 Zn 0.52828(10) 0.26824(10) 0.75978(7) 0.0407(3) Uani 1 1 d . . . . .
F1 F 0.0612(5) 0.1542(5) 1.0696(4) 0.0767(14) Uani 1 1 d . . . . .
F2 F 1.1462(5) 0.1861(5) 0.7595(4) 0.0668(13) Uani 1 1 d . . . . .
O1 O 0.6259(6) -0.1066(6) 0.7766(4) 0.0625(16) Uani 1 1 d . . . . .
O2 O 0.2494(6) 0.3349(6) 0.9533(4) 0.0526(14) Uani 1 1 d . . . . .
O3 O 0.9089(6) 0.1220(6) 0.6984(4) 0.0577(15) Uani 1 1 d . . . . .
O4 O 0.4956(6) 0.5409(5) 0.8801(4) 0.0466(13) Uani 1 1 d . . . . .
N1 N 0.5809(7) 0.1972(7) 0.6069(5) 0.0409(15) Uani 1 1 d . . . . .
N2 N 0.3375(7) 0.4535(7) 0.7064(5) 0.0401(15) Uani 1 1 d . . . . .
N3 N 0.4401(7) 0.1187(6) 0.8620(5) 0.0382(15) Uani 1 1 d . . . . .
N4 N 0.4069(7) -0.1323(7) 0.9045(5) 0.0480(17) Uani 1 1 d . . . . .
H4 H 0.443863 -0.235477 0.895085 0.058 Uiso 1 1 calc R U . . .
N5 N 0.6986(6) 0.3261(6) 0.7928(4) 0.0329(14) Uani 1 1 d . . . . .
N6 N 0.7624(7) 0.4754(6) 0.8929(5) 0.0450(16) Uani 1 1 d . . . . .
H6 H 0.728770 0.549249 0.938108 0.054 Uiso 1 1 calc R U . . .
C1 C 0.7064(9) 0.0712(9) 0.5595(6) 0.052(2) Uani 1 1 d . . . . .
H1 H 0.786986 0.005266 0.595509 0.062 Uiso 1 1 calc R U . . .
C2 C 0.7223(9) 0.0340(9) 0.4594(6) 0.050(2) Uani 1 1 d . . . . .
H2 H 0.814431 -0.053859 0.427323 0.060 Uiso 1 1 calc R U . . .
C3 C 0.6037(9) 0.1251(9) 0.4068(6) 0.053(2) Uani 1 1 d . . . . .
H3 H 0.611412 0.098628 0.339480 0.064 Uiso 1 1 calc R U . . .
C4 C 0.4707(10) 0.2584(9) 0.4548(6) 0.044(2) Uani 1 1 d . . . . .
C5 C 0.3390(10) 0.3618(10) 0.4088(6) 0.057(2) Uani 1 1 d . . . . .
H5 H 0.338358 0.339775 0.342292 0.068 Uiso 1 1 calc R U . . .
C6 C 0.2153(10) 0.4905(10) 0.4578(6) 0.057(2) Uani 1 1 d . . . . .
H6A H 0.131628 0.557478 0.424340 0.068 Uiso 1 1 calc R U . . .
C7 C 0.2097(9) 0.5264(9) 0.5601(6) 0.047(2) Uani 1 1 d . . . . .
C8 C 0.0851(10) 0.6623(9) 0.6137(7) 0.061(2) Uani 1 1 d . . . . .
H8 H -0.000204 0.733525 0.582892 0.073 Uiso 1 1 calc R U . . .
C9 C 0.0900(10) 0.6887(9) 0.7097(7) 0.055(2) Uani 1 1 d . . . . .
H9 H 0.008411 0.779103 0.745676 0.066 Uiso 1 1 calc R U . . .
C10 C 0.2164(9) 0.5816(8) 0.7554(6) 0.049(2) Uani 1 1 d . . . . .
H10 H 0.216114 0.600307 0.822983 0.058 Uiso 1 1 calc R U . . .
C11 C 0.3333(8) 0.4277(8) 0.6092(6) 0.0365(18) Uani 1 1 d . . . . .
C12 C 0.4645(8) 0.2922(8) 0.5561(6) 0.0370(18) Uani 1 1 d . . . . .
C13 C 0.4983(9) -0.0439(9) 0.8439(6) 0.0434(19) Uani 1 1 d . . . . .
C14 C 0.2620(9) -0.0693(9) 0.9785(6) 0.047(2) Uani 1 1 d . . . . .
H14 H 0.199959 -0.134007 1.015406 0.057 Uiso 1 1 calc R U . . .
C15 C 0.2096(9) 0.0867(10) 0.9976(6) 0.048(2) Uani 1 1 d . . . . .
C16 C 0.2982(9) 0.1856(9) 0.9391(6) 0.0429(19) Uani 1 1 d . . . . .
C17 C 0.6458(9) 0.4525(8) 0.8566(6) 0.0357(18) Uani 1 1 d . . . . .
C18 C 0.9310(9) 0.3876(8) 0.8617(6) 0.045(2) Uani 1 1 d . . . . .
H18 H 1.008686 0.408005 0.887402 0.054 Uiso 1 1 calc R U . . .
C19 C 0.9815(8) 0.2719(9) 0.7936(6) 0.0432(19) Uani 1 1 d . . . . .
C20 C 0.8636(9) 0.2341(9) 0.7579(6) 0.0417(19) Uani 1 1 d . . . . .

loop_
_atom_site_aniso_label
_atom_site_aniso_U_11
_atom_site_aniso_U_22
_atom_site_aniso_U_33
_atom_site_aniso_U_23
_atom_site_aniso_U_13
_atom_site_aniso_U_12
Zn1 0.0419(5) 0.0450(6) 0.0337(6) -0.0141(4) -0.0059(4) -0.0118(4)
F1 0.074(3) 0.080(3) 0.047(3) -0.023(3) 0.018(3) -0.012(3)
F2 0.040(3) 0.095(3) 0.060(4) -0.041(3) 0.001(2) -0.014(2)
O1 0.057(4) 0.061(4) 0.049(4) -0.017(3) 0.007(3) -0.007(3)
O2 0.068(3) 0.045(3) 0.049(4) -0.017(3) -0.018(3) -0.016(3)
O3 0.048(3) 0.063(4) 0.052(4) -0.040(3) -0.004(3) -0.002(3)
O4 0.041(3) 0.047(3) 0.048(4) -0.023(3) -0.004(3) -0.008(3)
N1 0.040(4) 0.054(4) 0.028(4) -0.017(3) 0.000(3) -0.017(3)
N2 0.050(4) 0.044(4) 0.025(4) -0.010(3) -0.008(3) -0.013(3)
N3 0.045(4) 0.039(4) 0.030(4) -0.014(3) -0.004(3) -0.015(3)
N4 0.065(4) 0.038(4) 0.035(4) -0.012(3) -0.004(4) -0.014(4)
N5 0.030(3) 0.036(3) 0.023(4) -0.010(3) 0.003(3) -0.006(3)
N6 0.049(4) 0.048(4) 0.043(4) -0.027(3) -0.008(3) -0.017(3)
C1 0.043(5) 0.049(5) 0.049(6) -0.017(4) 0.004(4) -0.006(4)
C2 0.046(5) 0.065(6) 0.032(5) -0.028(4) 0.008(4) -0.015(4)
C3 0.062(5) 0.069(6) 0.023(5) -0.020(4) 0.008(4) -0.024(5)
C4 0.059(5) 0.056(5) 0.027(5) 0.000(4) -0.012(4) -0.032(4)
C5 0.069(6) 0.073(6) 0.033(5) -0.009(5) -0.009(5) -0.031(5)
C6 0.061(6) 0.073(6) 0.036(6) 0.006(5) -0.022(5) -0.021(5)
C7 0.054(5) 0.046(5) 0.040(5) -0.003(4) -0.012(5) -0.016(4)
C8 0.073(6) 0.048(5) 0.057(7) 0.001(5) -0.034(6) -0.006(5)
C9 0.060(5) 0.041(5) 0.046(6) -0.015(4) -0.007(5) 0.002(4)
C10 0.052(5) 0.043(5) 0.045(6) -0.010(4) -0.010(4) -0.009(4)
C11 0.037(4) 0.041(5) 0.034(5) -0.005(4) -0.006(4) -0.017(4)
C12 0.038(4) 0.047(5) 0.028(5) -0.003(4) -0.008(4) -0.019(4)
C13 0.054(5) 0.049(5) 0.030(5) -0.006(4) -0.011(4) -0.019(5)
C14 0.057(5) 0.056(5) 0.034(5) -0.004(4) -0.005(4) -0.029(5)
C15 0.059(5) 0.053(5) 0.025(5) -0.008(4) 0.000(4) -0.018(5)
C16 0.055(5) 0.048(5) 0.032(5) -0.008(4) -0.019(4) -0.017(5)
C17 0.038(4) 0.036(4) 0.032(5) -0.013(4) -0.001(4) -0.013(4)
C18 0.036(5) 0.057(5) 0.042(5) -0.008(4) -0.006(4) -0.019(4)
C19 0.032(4) 0.058(5) 0.037(5) -0.008(4) 0.000(4) -0.017(4)
C20 0.045(5) 0.047(5) 0.034(5) 0.001(4) -0.012(4) -0.017(4)

loop_
_atom_type_symbol
_atom_type_description
_atom_type_scat_dispersion_real
_atom_type_scat_dispersion_imag
_atom_type_scat_source
C C 0.0033 0.0016 'International Tables Vol C Tables 4.2.6.8 and 6.1.1.4'
H H 0.0000 0.0000 'International Tables Vol C Tables 4.2.6.8 and 6.1.1.4'
F F 0.0171 0.0103 'International Tables Vol C Tables 4.2.6.8 and 6.1.1.4'
N N 0.0061 0.0033 'International Tables Vol C Tables 4.2.6.8 and 6.1.1.4'
O O 0.0106 0.0060 'International Tables Vol C Tables 4.2.6.8 and 6.1.1.4'
Zn Zn 0.2839 1.4301 'International Tables Vol C Tables 4.2.6.8 and 6.1.1.4'

loop_
_exptl_crystal_face_index_h
_exptl_crystal_face_index_k
_exptl_crystal_face_index_l
_exptl_crystal_face_perp_dist
-2 -12 -2 0.0407
-12 -2 -4 0.0667
-2 3 -17 0.0477
1 -5 16 0.0478
-5 9 2 0.0462
10 11 6 0.0609
-11 -9 -1 0.0730
0 6 15 0.0301
0 -6 -15 0.0301
-9 -1 -15 0.0636
9 1 15 0.0636
2 12 2 0.0407
12 3 6 0.0591
1 -11 -4 0.0278

loop_
_geom_angle_atom_site_label_1
_geom_angle_atom_site_label_2
_geom_angle_atom_site_label_3
_geom_angle
_geom_angle_site_symmetry_1
_geom_angle_site_symmetry_3
_geom_angle_publ_flag
N2 Zn1 N1 79.9(2) . . ?
N3 Zn1 N1 109.9(2) . . ?
N3 Zn1 N2 111.4(2) . . ?
N5 Zn1 N1 116.5(2) . . ?
N5 Zn1 N2 117.6(2) . . ?
N5 Zn1 N3 116.2(2) . . ?
C1 N1 Zn1 128.2(5) . . ?
C1 N1 C12 119.4(7) . . ?
C12 N1 Zn1 112.4(5) . . ?
C10 N2 Zn1 130.0(5) . . ?
C10 N2 C11 117.7(6) . . ?
C11 N2 Zn1 112.1(5) . . ?
C13 N3 Zn1 120.7(5) . . ?
C16 N3 Zn1 117.4(5) . . ?
C16 N3 C13 120.7(6) . . ?
C13 N4 H4 118.0 . . ?
C14 N4 H4 118.0 . . ?
C14 N4 C13 124.0(6) . . ?
C17 N5 Zn1 118.1(4) . . ?
C20 N5 Zn1 119.3(4) . . ?
C20 N5 C17 122.4(6) . . ?
C17 N6 H6 118.4 . . ?
C17 N6 C18 123.1(6) . . ?
C18 N6 H6 118.4 . . ?
N1 C1 H1 118.9 . . ?
N1 C1 C2 122.2(8) . . ?
C2 C1 H1 118.9 . . ?
C1 C2 H2 120.1 . . ?
C3 C2 C1 119.9(7) . . ?
C3 C2 H2 120.1 . . ?
C2 C3 H3 120.5 . . ?
C2 C3 C4 119.0(7) . . ?
C4 C3 H3 120.5 . . ?
C3 C4 C5 124.4(7) . . ?
C3 C4 C12 118.3(7) . . ?
C12 C4 C5 117.3(7) . . ?
C4 C5 H5 119.0 . . ?
C6 C5 C4 122.0(8) . . ?
C6 C5 H5 119.0 . . ?
C5 C6 H6A 119.6 . . ?
C5 C6 C7 120.8(7) . . ?
C7 C6 H6A 119.6 . . ?
C8 C7 C6 123.0(8) . . ?
C11 C7 C6 119.5(7) . . ?
C11 C7 C8 117.5(7) . . ?
C7 C8 H8 120.4 . . ?
C9 C8 C7 119.3(7) . . ?
C9 C8 H8 120.4 . . ?
C8 C9 H9 120.0 . . ?
C8 C9 C10 120.1(8) . . ?
C10 C9 H9 120.0 . . ?
N2 C10 C9 122.2(7) . . ?
N2 C10 H10 118.9 . . ?
C9 C10 H10 118.9 . . ?
N2 C11 C7 123.3(7) . . ?
N2 C11 C12 117.6(6) . . ?
C7 C11 C12 119.1(7) . . ?
N1 C12 C4 121.3(7) . . ?
N1 C12 C11 117.5(7) . . ?
C4 C12 C11 121.2(7) . . ?
O1 C13 N3 121.8(7) . . ?
O1 C13 N4 121.1(7) . . ?
N4 C13 N3 117.1(7) . . ?
N4 C14 H14 120.8 . . ?
C15 C14 N4 118.4(7) . . ?
C15 C14 H14 120.8 . . ?
F1 C15 C16 119.5(7) . . ?
C14 C15 F1 119.5(7) . . ?
C14 C15 C16 120.9(7) . . ?
O2 C16 N3 118.7(7) . . ?
O2 C16 C15 122.5(7) . . ?
N3 C16 C15 118.8(7) . . ?
O4 C17 N5 120.3(6) . . ?
O4 C17 N6 122.0(6) . . ?
N6 C17 N5 117.7(6) . . ?
N6 C18 H18 120.9 . . ?
C19 C18 N6 118.1(6) . . ?
C19 C18 H18 120.9 . . ?
F2 C19 C20 118.9(7) . . ?
C18 C19 F2 119.6(6) . . ?
C18 C19 C20 121.5(7) . . ?
O3 C20 N5 121.3(6) . . ?
O3 C20 C19 121.9(7) . . ?
N5 C20 C19 116.8(7) . . ?

loop_
_geom_bond_atom_site_label_1
_geom_bond_atom_site_label_2
_geom_bond_distance
_geom_bond_site_symmetry_2
_geom_bond_publ_flag
Zn1 N1 2.097(6) . ?
Zn1 N2 2.082(6) . ?
Zn1 N3 1.973(5) . ?
Zn1 N5 1.955(5) . ?
F1 C15 1.367(8) . ?
F2 C19 1.347(7) . ?
O1 C13 1.221(8) . ?
O2 C16 1.264(7) . ?
O3 C20 1.244(8) . ?
O4 C17 1.242(7) . ?
N1 C1 1.331(8) . ?
N1 C12 1.347(8) . ?
N2 C10 1.337(8) . ?
N2 C11 1.363(8) . ?
N3 C13 1.381(8) . ?
N3 C16 1.370(8) . ?
N4 H4 0.8700 . ?
N4 C13 1.363(8) . ?
N4 C14 1.356(8) . ?
N5 C17 1.372(7) . ?
N5 C20 1.363(8) . ?
N6 H6 0.8700 . ?
N6 C17 1.357(7) . ?
N6 C18 1.374(7) . ?
C1 H1 0.9400 . ?
C1 C2 1.380(10) . ?
C2 H2 0.9400 . ?
C2 C3 1.367(9) . ?
C3 H3 0.9400 . ?
C3 C4 1.399(9) . ?
C4 C5 1.423(9) . ?
C4 C12 1.409(9) . ?
C5 H5 0.9400 . ?
C5 C6 1.348(9) . ?
C6 H6A 0.9400 . ?
C6 C7 1.431(10) . ?
C7 C8 1.415(10) . ?
C7 C11 1.386(9) . ?
C8 H8 0.9400 . ?
C8 C9 1.351(10) . ?
C9 H9 0.9400 . ?
C9 C10 1.398(9) . ?
C10 H10 0.9400 . ?
C11 C12 1.430(9) . ?
C14 H14 0.9400 . ?
C14 C15 1.333(9) . ?
C15 C16 1.408(9) . ?
C18 H18 0.9400 . ?
C18 C19 1.340(9) . ?
C19 C20 1.433(9) . ?

loop_
_geom_hbond_atom_site_label_D
_geom_hbond_atom_site_label_H
_geom_hbond_atom_site_label_A
_geom_hbond_distance_DH
_geom_hbond_distance_HA
_geom_hbond_distance_DA
_geom_hbond_angle_DHA
_geom_hbond_site_symmetry_A
_geom_hbond_publ_flag
N4 H4 O4 0.87 1.90 2.770(7) 172.7 1_545 yes
N6 H6 O2 0.87 2.00 2.813(7) 155.6 2_667 yes

loop_
_geom_torsion_atom_site_label_1
_geom_torsion_atom_site_label_2
_geom_torsion_atom_site_label_3
_geom_torsion_atom_site_label_4
_geom_torsion
_geom_torsion_site_symmetry_1
_geom_torsion_site_symmetry_2
_geom_torsion_site_symmetry_3
_geom_torsion_site_symmetry_4
_geom_torsion_publ_flag
Zn1 N1 C1 C2 177.0(5) . . . . ?
Zn1 N1 C12 C4 -175.7(5) . . . . ?
Zn1 N1 C12 C11 3.6(7) . . . . ?
Zn1 N2 C10 C9 -175.2(5) . . . . ?
Zn1 N2 C11 C7 174.6(5) . . . . ?
Zn1 N2 C11 C12 -5.9(7) . . . . ?
Zn1 N3 C13 O1 14.5(9) . . . . ?
Zn1 N3 C13 N4 -165.5(5) . . . . ?
Zn1 N3 C16 O2 -13.0(8) . . . . ?
Zn1 N3 C16 C15 165.2(5) . . . . ?
Zn1 N5 C17 O4 -9.9(9) . . . . ?
Zn1 N5 C17 N6 169.5(5) . . . . ?
Zn1 N5 C20 O3 5.9(9) . . . . ?
Zn1 N5 C20 C19 -173.7(5) . . . . ?
F1 C15 C16 O2 2.9(11) . . . . ?
F1 C15 C16 N3 -175.3(6) . . . . ?
F2 C19 C20 O3 1.7(11) . . . . ?
F2 C19 C20 N5 -178.7(6) . . . . ?
N1 C1 C2 C3 -2.1(11) . . . . ?
N2 C11 C12 N1 1.6(9) . . . . ?
N2 C11 C12 C4 -179.1(6) . . . . ?
N4 C14 C15 F1 178.0(6) . . . . ?
N4 C14 C15 C16 2.9(11) . . . . ?
N6 C18 C19 F2 178.5(6) . . . . ?
N6 C18 C19 C20 -3.2(11) . . . . ?
C1 N1 C12 C4 1.6(9) . . . . ?
C1 N1 C12 C11 -179.1(6) . . . . ?
C1 C2 C3 C4 2.1(11) . . . . ?
C2 C3 C4 C5 -179.5(7) . . . . ?
C2 C3 C4 C12 -0.4(10) . . . . ?
C3 C4 C5 C6 -178.8(7) . . . . ?
C3 C4 C12 N1 -1.5(10) . . . . ?
C3 C4 C12 C11 179.2(6) . . . . ?
C4 C5 C6 C7 -1.3(11) . . . . ?
C5 C4 C12 N1 177.7(6) . . . . ?
C5 C4 C12 C11 -1.6(10) . . . . ?
C5 C6 C7 C8 178.3(7) . . . . ?
C5 C6 C7 C11 0.1(11) . . . . ?
C6 C7 C8 C9 -179.2(7) . . . . ?
C6 C7 C11 N2 179.8(6) . . . . ?
C6 C7 C11 C12 0.3(10) . . . . ?
C7 C8 C9 C10 -0.5(12) . . . . ?
C7 C11 C12 N1 -178.9(6) . . . . ?
C7 C11 C12 C4 0.5(10) . . . . ?
C8 C7 C11 N2 1.6(10) . . . . ?
C8 C7 C11 C12 -178.0(6) . . . . ?
C8 C9 C10 N2 1.6(11) . . . . ?
C10 N2 C11 C7 -0.6(10) . . . . ?
C10 N2 C11 C12 179.0(5) . . . . ?
C11 N2 C10 C9 -1.0(10) . . . . ?
C11 C7 C8 C9 -1.0(11) . . . . ?
C12 N1 C1 C2 0.2(10) . . . . ?
C12 C4 C5 C6 2.0(10) . . . . ?
C13 N3 C16 O2 179.9(6) . . . . ?
C13 N3 C16 C15 -1.9(10) . . . . ?
C13 N4 C14 C15 -3.8(11) . . . . ?
C14 N4 C13 O1 -178.2(7) . . . . ?
C14 N4 C13 N3 1.8(10) . . . . ?
C14 C15 C16 O2 178.0(7) . . . . ?
C14 C15 C16 N3 -0.2(11) . . . . ?
C16 N3 C13 O1 -178.9(7) . . . . ?
C16 N3 C13 N4 1.1(9) . . . . ?
C17 N5 C20 O3 -178.5(7) . . . . ?
C17 N5 C20 C19 1.9(10) . . . . ?
C17 N6 C18 C19 -1.3(10) . . . . ?
C18 N6 C17 O4 -174.8(6) . . . . ?
C18 N6 C17 N5 5.8(10) . . . . ?
C18 C19 C20 O3 -176.7(7) . . . . ?
C18 C19 C20 N5 2.9(11) . . . . ?
C20 N5 C17 O4 174.5(6) . . . . ?
C20 N5 C17 N6 -6.0(10) . . . . ?

loop_
_exptl_oxdiff_crystal_face_indexfrac_h
_exptl_oxdiff_crystal_face_indexfrac_k
_exptl_oxdiff_crystal_face_indexfrac_l
_exptl_oxdiff_crystal_face_x
_exptl_oxdiff_crystal_face_y
_exptl_oxdiff_crystal_face_z
-2.0721 -12.3065 -1.7763 0.1517 0.6331 0.7591
-12.1549 -1.7431 -4.1648 -0.8017 -0.4356 0.4093
-2.2261 2.9356 -17.3715 0.3672 -0.8859 0.2834
0.8991 -4.9944 15.9137 -0.3805 0.9180 -0.1119
-4.5631 8.9781 1.6053 -0.6133 -0.6468 -0.4534
10.2695 10.5912 6.4380 0.3845 -0.0923 -0.9185
-11.1156 -9.0443 -1.1596 -0.6703 0.1608 0.7245
-0.2758 6.2225 15.4495 -0.6938 0.1663 -0.7007
0.2758 -6.2225 -15.4495 0.6938 -0.1663 0.7007
-9.2312 -0.9427 -15.3128 -0.1910 -0.7963 0.5739
9.2312 0.9427 15.3128 0.1910 0.7963 -0.5739
2.0721 12.3065 1.7763 -0.1517 -0.6331 -0.7591
12.4800 3.4434 5.7921 0.7355 0.3997 -0.5472
0.7031 -11.1536 -4.1105 0.4341 0.5662 0.7007
